data_2019605
loop_
_publ_author_name
'Burns, Alexander D.'
'Patrick, Brian O.'
'Lam, Anita E.'
'Dreisinger, David'

_publ_section_title
;
 The effect of coordinated water on the connectivity of uranium(IV)
 sulfate <i>x</i>-hydrate: [U(SO~4~)~2~(H~2~O)~5~]&#x00B7;H~2~O and
 [U(SO~4~)~2~(H~2~O)~6~]&#x00B7;2H~2~O, and a comparison with other known
 structures
;
_journal_coeditor_code FA3344
_journal_issue 7
_journal_name_full 'Acta Crystallographica Section C'
_journal_page_first 726
_journal_page_last 731
_journal_paper_doi 10.1107/S2053229614013801
_journal_volume 70
_journal_year 2014
_chemical_formula_iupac '[U (S O4)2 (H2 O)6] , 2H2 O'
_chemical_formula_moiety 'H12 O14 S2 U, 2(H2 O)'
_chemical_formula_sum 'H16 O16 S2 U'
_chemical_formula_weight 574.28
_chemical_name_systematic
;
Hexaaquabis(sulfato-\k^2^<i>O</i>,<i>O</i>')uranium(IV) dihydrate
;
_space_group_crystal_system monoclinic
_space_group_IT_number 14
_space_group_name_Hall '-P 2yn'
_space_group_name_H-M_alt 'P 1 21/n 1'
_symmetry_space_group_name_Hall '-P 2yn'
_symmetry_space_group_name_H-M 'P 1 21/n 1'
_atom_sites_solution_hydrogens difmap
_atom_sites_solution_primary direct
_atom_sites_solution_secondary difmap
_audit_creation_method SHELXL2012
_cell_angle_alpha 90
_cell_angle_beta 92.5100(10)
_cell_angle_gamma 90
_cell_formula_units_Z 4
_cell_length_a 8.4071(3)
_cell_length_b 11.7144(4)
_cell_length_c 13.2659(4)
_cell_measurement_reflns_used 5137
_cell_measurement_temperature 90(2)
_cell_measurement_theta_max 30.00
_cell_measurement_theta_min 2.81
_cell_volume 1305.23(8)
_computing_cell_refinement 'SAINT (Bruker, 2013)'
_computing_data_collection 'APEX2 (Bruker, 2013)'
_computing_data_reduction 'SAINT (Bruker, 2013)'
_computing_molecular_graphics 'CrystalMaker (Palmer, 2013)'
_computing_publication_material 'SHELXTL (Sheldrick, 2008)'
_computing_structure_refinement 'SHELXL2012 (Sheldrick, 2008)'
_computing_structure_solution 'SHELXS97 (Sheldrick, 2008)'
_diffrn_ambient_temperature 90(2)
_diffrn_measured_fraction_theta_full 0.999
_diffrn_measured_fraction_theta_max 0.992
_diffrn_measurement_device_type 'Bruker APEXII CCD area-detector'
_diffrn_measurement_method '\f and \w'
_diffrn_radiation_type 'Mo K\a'
_diffrn_radiation_wavelength 0.71073
_diffrn_reflns_av_R_equivalents 0.0231
_diffrn_reflns_limit_h_max 11
_diffrn_reflns_limit_h_min -11
_diffrn_reflns_limit_k_max 7
_diffrn_reflns_limit_k_min -16
_diffrn_reflns_limit_l_max 18
_diffrn_reflns_limit_l_min -18
_diffrn_reflns_number 14870
_diffrn_reflns_theta_full 25.242
_diffrn_reflns_theta_max 30.043
_diffrn_reflns_theta_min 2.814
_exptl_absorpt_coefficient_mu 12.839
_exptl_absorpt_correction_T_max 0.4629
_exptl_absorpt_correction_T_min 0.4081
_exptl_absorpt_correction_type multi-scan
_exptl_absorpt_process_details '(SADABS; Bruker, 2012)'
_exptl_crystal_colour purple-green
_exptl_crystal_density_diffrn 2.922
_exptl_crystal_description prism
_exptl_crystal_F_000 1072
_exptl_crystal_size_max 0.09
_exptl_crystal_size_mid 0.065
_exptl_crystal_size_min 0.065
_refine_diff_density_max 0.816
_refine_diff_density_min -0.636
_refine_ls_extinction_method none
_refine_ls_goodness_of_fit_ref 1.019
_refine_ls_hydrogen_treatment mixed
_refine_ls_matrix_type full
_refine_ls_number_parameters 231
_refine_ls_number_reflns 3784
_refine_ls_number_restraints 0
_refine_ls_restrained_S_all 1.019
_refine_ls_R_factor_all 0.0268
_refine_ls_R_factor_gt 0.0173
_refine_ls_shift/su_max 0.000
_refine_ls_shift/su_mean 0.000
_refine_ls_structure_factor_coef Fsqd
_refine_ls_weighting_details 'w = 1/[\s^2^(Fo^2^)+(0.0109P)^2^+2.2320P] where P=(Fo^2^+2Fc^2^)/3'
_refine_ls_weighting_scheme calc
_refine_ls_wR_factor_gt 0.0324
_refine_ls_wR_factor_ref 0.0349
_reflns_number_gt 3029
_reflns_number_total 3784
_reflns_threshold_expression I>2\s(I)
_cod_data_source_file fa3344sup1.cif
_cod_data_source_block 2
_cod_database_code 2019605
_cod_database_fobs_code 2019605
_shelx_space_group_comment
;
The symmetry employed for this shelxl refinement is uniquely defined by the
following loop, which should always be used as a source of symmetry information
in preference to the above space-group names. They are only intended as
comments.
;
_shelxl_version_number .000002012

loop_
_space_group_symop_operation_xyz
'x, y, z'
'-x+1/2, y+1/2, -z+1/2'
'-x, -y, -z'
'x-1/2, -y-1/2, z-1/2'

loop_
_atom_site_type_symbol
_atom_site_label
_atom_site_fract_x
_atom_site_fract_y
_atom_site_fract_z
_atom_site_U_iso_or_equiv
_atom_site_adp_type
_atom_site_calc_flag
_atom_site_occupancy
O O1 0.7590(2) 0.11062(17) 0.17020(14) 0.0073(4) Uani d 1
O O2 0.7678(2) 0.10181(17) 0.34676(14) 0.0073(4) Uani d 1
O O3 0.9728(2) 0.00488(17) 0.25725(15) 0.0087(4) Uani d 1
O O4 0.9733(2) 0.21002(17) 0.26602(14) 0.0081(4) Uani d 1
O O5 0.4719(2) 0.23501(17) 0.10203(14) 0.0075(4) Uani d 1
O O6 0.2509(2) 0.12296(16) 0.13666(14) 0.0065(4) Uani d 1
O O7 0.2973(2) 0.16549(18) -0.03765(14) 0.0083(4) Uani d 1
O O8 0.2073(2) 0.31477(17) 0.07048(14) 0.0082(4) Uani d 1
O O9 0.4857(3) 0.11060(18) 0.43226(15) 0.0076(4) Uani d 1
O O10 0.6095(2) 0.29128(19) 0.29559(16) 0.0078(4) Uani d 1
O O11 0.2945(2) 0.24228(18) 0.30440(16) 0.0078(4) Uani d 1
O O12 0.2851(2) -0.01070(18) 0.29694(16) 0.0082(4) Uani d 1
O O13 0.4902(3) -0.02609(19) 0.11334(15) 0.0088(4) Uani d 1
O O14 0.5918(3) -0.08007(19) 0.30292(17) 0.0079(4) Uani d 1
O O15 0.1927(3) -0.0959(2) 0.03936(17) 0.0122(4) Uani d 1
O O16 0.8025(3) -0.1033(2) 0.46805(17) 0.0171(5) Uani d 1
H H16A 0.8613 -0.1607 0.4511 0.026 Uiso d 1
H H16B 0.8451 -0.0400 0.4480 0.026 Uiso d 1
S S1 0.87400(7) 0.10736(6) 0.26056(5) 0.00489(12) Uani d 1
S S2 0.30351(8) 0.21126(6) 0.06517(5) 0.00476(12) Uani d 1
U U1 0.49977(2) 0.10818(2) 0.25070(2) 0.00329(3) Uani d 1
H H9A 0.555(4) 0.130(3) 0.468(3) 0.010(9) Uiso d 1
H H9B 0.396(6) 0.107(4) 0.455(3) 0.044(14) Uiso d 1
H H10A 0.666(5) 0.297(3) 0.341(3) 0.018(10) Uiso d 1
H H10B 0.589(5) 0.353(4) 0.279(3) 0.029(12) Uiso d 1
H H11A 0.304(5) 0.288(4) 0.354(3) 0.028(11) Uiso d 1
H H11B 0.207(5) 0.232(4) 0.289(3) 0.028(12) Uiso d 1
H H12A 0.202(4) 0.001(3) 0.282(3) 0.007(9) Uiso d 1
H H12B 0.295(5) -0.066(4) 0.340(3) 0.041(13) Uiso d 1
H H13A 0.412(5) -0.044(4) 0.088(3) 0.026(12) Uiso d 1
H H13B 0.557(5) -0.066(4) 0.094(3) 0.027(11) Uiso d 1
H H14A 0.569(5) -0.133(4) 0.285(3) 0.016(11) Uiso d 1
H H14B 0.656(5) -0.084(4) 0.347(3) 0.033(13) Uiso d 1
H H15A 0.163(5) -0.034(4) 0.052(3) 0.027(12) Uiso d 1
H H15B 0.193(6) -0.106(4) -0.024(4) 0.046(15) Uiso d 1

loop_
_atom_site_aniso_label
_atom_site_aniso_U_11
_atom_site_aniso_U_22
_atom_site_aniso_U_33
_atom_site_aniso_U_12
_atom_site_aniso_U_13
_atom_site_aniso_U_23
O1 0.0058(8) 0.0105(10) 0.0056(9) -0.0006(7) -0.0009(7) 0.0011(7)
O2 0.0062(8) 0.0094(10) 0.0062(9) 0.0001(8) 0.0001(7) -0.0007(7)
O3 0.0052(9) 0.0043(9) 0.0165(10) 0.0028(7) -0.0007(8) -0.0019(8)
O4 0.0056(9) 0.0038(9) 0.0150(10) -0.0005(7) 0.0023(7) -0.0028(7)
O5 0.0070(8) 0.0083(10) 0.0070(9) 0.0006(7) -0.0011(7) 0.0015(7)
O6 0.0068(9) 0.0058(10) 0.0068(9) -0.0004(7) 0.0002(7) 0.0016(7)
O7 0.0111(9) 0.0095(10) 0.0043(9) 0.0035(8) -0.0003(7) -0.0013(8)
O8 0.0115(9) 0.0070(10) 0.0058(9) 0.0044(8) -0.0021(7) -0.0010(8)
O9 0.0064(9) 0.0112(11) 0.0051(9) -0.0019(8) -0.0017(7) -0.0012(8)
O10 0.0087(9) 0.0052(11) 0.0092(10) 0.0009(8) -0.0029(8) 0.0009(8)
O11 0.0051(9) 0.0085(11) 0.0097(10) 0.0011(8) -0.0005(7) -0.0029(8)
O12 0.0048(9) 0.0090(11) 0.0105(10) -0.0006(8) -0.0016(7) 0.0038(8)
O13 0.0065(9) 0.0109(11) 0.0088(10) 0.0035(8) -0.0008(8) -0.0049(8)
O14 0.0097(10) 0.0028(11) 0.0107(10) 0.0004(8) -0.0038(8) 0.0005(8)
O15 0.0176(11) 0.0102(12) 0.0089(10) 0.0010(9) 0.0007(8) -0.0005(9)
O16 0.0164(11) 0.0196(13) 0.0156(11) 0.0091(10) 0.0028(9) 0.0015(10)
S1 0.0033(3) 0.0044(3) 0.0070(3) 0.0003(2) 0.0001(2) -0.0002(2)
S2 0.0057(3) 0.0049(3) 0.0036(3) 0.0011(2) -0.0006(2) -0.0004(2)
U1 0.00331(4) 0.00331(5) 0.00323(4) 0.00007(4) -0.00004(3) 0.00004(4)

loop_
_atom_type_symbol
_atom_type_description
_atom_type_scat_dispersion_real
_atom_type_scat_dispersion_imag
_atom_type_scat_source
H H 0.0000 0.0000 'International Tables Vol C Tables 4.2.6.8 and 6.1.1.4'
O O 0.0106 0.0060 'International Tables Vol C Tables 4.2.6.8 and 6.1.1.4'
S S 0.1246 0.1234 'International Tables Vol C Tables 4.2.6.8 and 6.1.1.4'
U U -9.6767 9.6646 'International Tables Vol C Tables 4.2.6.8 and 6.1.1.4'

loop_
_geom_angle_atom_site_label_1
_geom_angle_atom_site_label_2
_geom_angle_atom_site_label_3
_geom_angle
S1 O1 U1 101.74(9)
S1 O2 U1 99.36(9)
S2 O5 U1 101.73(10)
S2 O6 U1 99.65(9)
U1 O9 H9A 123(3)
U1 O9 H9B 117(3)
H9A O9 H9B 118(4)
U1 O10 H10A 120(3)
U1 O10 H10B 133(3)
H10A O10 H10B 106(4)
U1 O11 H11A 126(3)
U1 O11 H11B 120(3)
H11A O11 H11B 112(4)
U1 O12 H12A 123(3)
U1 O12 H12B 124(3)
H12A O12 H12B 113(4)
U1 O13 H13A 121(3)
U1 O13 H13B 129(3)
H13A O13 H13B 108(4)
U1 O14 H14A 130(3)
U1 O14 H14B 118(3)
H14A O14 H14B 112(4)
H15A O15 H15B 111(4)
H16A O16 H16B 109.5
O3 S1 O4 110.66(11)
O3 S1 O2 110.45(12)
O4 S1 O2 111.04(11)
O3 S1 O1 110.04(11)
O4 S1 O1 111.29(12)
O2 S1 O1 103.15(11)
O3 S1 U1 124.78(8)
O4 S1 U1 124.54(8)
O2 S1 U1 52.90(7)
O1 S1 U1 50.26(7)
O8 S2 O7 110.57(11)
O8 S2 O6 111.50(11)
O7 S2 O6 109.92(12)
O8 S2 O5 110.27(12)
O7 S2 O5 111.43(11)
O6 S2 O5 102.95(11)
O8 S2 U1 123.63(8)
O7 S2 U1 125.79(8)
O6 S2 U1 52.62(7)
O5 S2 U1 50.35(7)
O12 U1 O10 138.28(7)
O12 U1 O13 79.17(7)
O10 U1 O13 140.54(7)
O12 U1 O9 71.30(7)
O10 U1 O9 77.13(7)
O13 U1 O9 139.55(7)
O12 U1 O14 68.34(7)
O10 U1 O14 128.81(8)
O13 U1 O14 67.79(7)
O9 U1 O14 75.83(7)
O12 U1 O11 75.51(7)
O10 U1 O11 67.95(7)
O13 U1 O11 129.47(7)
O9 U1 O11 68.81(7)
O14 U1 O11 135.70(7)
O12 U1 O1 144.25(7)
O10 U1 O1 76.11(7)
O13 U1 O1 71.38(7)
O9 U1 O1 120.91(7)
O14 U1 O1 81.81(7)
O11 U1 O1 139.56(7)
O12 U1 O5 120.70(7)
O10 U1 O5 71.50(7)
O13 U1 O5 77.87(7)
O9 U1 O5 141.35(7)
O14 U1 O5 142.31(7)
O11 U1 O5 78.71(7)
O1 U1 O5 72.69(6)
O12 U1 O6 65.06(7)
O10 U1 O6 112.68(7)
O13 U1 O6 65.99(7)
O9 U1 O6 121.27(7)
O14 U1 O6 118.49(7)
O11 U1 O6 63.78(7)
O1 U1 O6 117.55(6)
O5 U1 O6 55.64(6)
O12 U1 O2 121.28(7)
O10 U1 O2 65.09(7)
O13 U1 O2 111.11(7)
O9 U1 O2 65.27(7)
O14 U1 O2 64.26(7)
O11 U1 O2 119.42(7)
O1 U1 O2 55.74(6)
O5 U1 O2 117.95(6)
O6 U1 O2 173.00(6)
O12 U1 S1 139.12(5)
O10 U1 S1 67.61(5)
O13 U1 S1 91.70(5)
O9 U1 S1 92.94(5)
O14 U1 S1 71.30(5)
O11 U1 S1 134.67(5)
O1 U1 S1 28.00(4)
O5 U1 S1 95.44(4)
O6 U1 S1 145.49(4)
O2 U1 S1 27.74(4)
O12 U1 S2 92.78(5)
O10 U1 S2 91.94(5)
O13 U1 S2 70.07(5)
O9 U1 S2 136.78(5)
O14 U1 S2 136.22(6)
O11 U1 S2 68.34(5)
O1 U1 S2 95.73(5)
O5 U1 S2 27.92(4)
O6 U1 S2 27.73(4)
O2 U1 S2 145.84(5)
S1 U1 S2 121.591(17)

loop_
_geom_bond_atom_site_label_1
_geom_bond_atom_site_label_2
_geom_bond_distance
_geom_bond_publ_flag
O1 S1 1.5073(19) y
O1 U1 2.4686(19) y
O2 S1 1.483(2) y
O2 U1 2.5408(19) y
O3 S1 1.462(2) y
O4 S1 1.464(2) y
O5 S2 1.5034(19) y
O5 U1 2.4721(19) y
O6 S2 1.484(2) y
O6 U1 2.5337(19) y
O7 S2 1.464(2) y
O8 S2 1.461(2) y
O9 U1 2.417(2) y
O10 U1 2.400(2) y
O11 U1 2.462(2) y
O12 U1 2.381(2) y
O13 U1 2.406(2) y
O14 U1 2.428(2) y
S1 U1 3.1432(6) y
S2 U1 3.1436(6) y

loop_
_geom_hbond_atom_site_label_D
_geom_hbond_atom_site_label_H
_geom_hbond_atom_site_label_A
_geom_hbond_site_symmetry_A
_geom_hbond_distance_DH
_geom_hbond_distance_HA
_geom_hbond_distance_DA
_geom_hbond_angle_DHA
O16 H16A O5 2_645 0.87 2.01 2.864(3) 166.7
O16 H16B O2 . 0.87 2.22 2.899(3) 135.3
O9 H9A O8 4_666 0.77(4) 1.94(4) 2.701(3) 172(4)
O9 H9B O16 3_656 0.83(5) 1.99(5) 2.812(3) 171(5)
O10 H10A O7 4_666 0.76(4) 1.95(4) 2.709(3) 171(4)
O10 H10B O3 2_655 0.78(5) 1.91(5) 2.681(3) 176(4)
O11 H11A O15 2 0.85(4) 1.96(4) 2.807(3) 174(4)
O11 H11B O4 1_455 0.77(4) 1.99(4) 2.752(3) 173(4)
O12 H12A O3 1_455 0.73(4) 1.94(4) 2.661(3) 168(4)
O12 H12A S1 1_455 0.73(4) 3.03(4) 3.734(2) 163(3)
O12 H12B O8 2_545 0.87(5) 1.83(5) 2.696(3) 174(4)
O12 H12B S2 2_545 0.87(5) 3.03(5) 3.825(2) 154(4)
O13 H13A O15 . 0.75(4) 2.02(4) 2.770(3) 172(4)
O13 H13B O7 3_655 0.78(4) 1.87(4) 2.650(3) 174(4)
O13 H13B S2 3_655 0.78(4) 2.99(4) 3.699(2) 151(4)
O14 H14A O4 2_645 0.69(4) 1.98(4) 2.672(3) 174(4)
O14 H14B O16 . 0.78(5) 2.00(5) 2.770(3) 174(4)
O15 H15A O6 . 0.78(4) 2.27(4) 2.903(3) 139(4)
O15 H15B O1 3_655 0.86(5) 1.99(5) 2.832(3) 167(5)

loop_
_geom_torsion_atom_site_label_1
_geom_torsion_atom_site_label_2
_geom_torsion_atom_site_label_3
_geom_torsion_atom_site_label_4
_geom_torsion
U1 O2 S1 O3 -118.77(10)
U1 O2 S1 O4 118.08(10)
U1 O2 S1 O1 -1.22(12)
U1 O1 S1 O3 119.11(10)
U1 O1 S1 O4 -117.86(10)
U1 O1 S1 O2 1.26(12)
U1 O6 S2 O8 -116.63(10)
U1 O6 S2 O7 120.39(10)
U1 O6 S2 O5 1.57(11)
U1 O5 S2 O8 117.44(10)
U1 O5 S2 O7 -119.38(11)
U1 O5 S2 O6 -1.62(12)
